data_2222238
loop_
_publ_author_name
'Flores Ahuactzin, V\'ictor Hugo'
'L\'opez, Delia'
'Bern\`es, Sylvain'

_publ_section_title
;
 Allyl 4-hydroxyphenyl carbonate
;
_journal_coeditor_code BQ2136
_journal_issue 7
_journal_name_full 'Acta Crystallographica Section E'
_journal_page_first o1603
_journal_paper_doi 10.1107/S1600536809022387
_journal_volume 65
_journal_year 2009
_chemical_formula_iupac 'C10 H10 O4'
_chemical_formula_moiety 'C10 H10 O4'
_chemical_formula_sum 'C10 H10 O4'
_chemical_formula_weight 194.18
_chemical_melting_point 337
_chemical_name_systematic
;
Allyl 4-hydroxyphenyl carbonate
;
_space_group_IT_number 4
_symmetry_cell_setting monoclinic
_symmetry_space_group_name_Hall 'P 2yb'
_symmetry_space_group_name_H-M 'P 1 21 1'
_atom_sites_solution_hydrogens geom
_atom_sites_solution_primary direct
_atom_sites_solution_secondary difmap
_audit_creation_method SHELXL-97
_cell_angle_alpha 90.00
_cell_angle_beta 93.515(10)
_cell_angle_gamma 90.00
_cell_formula_units_Z 2
_cell_length_a 5.8148(7)
_cell_length_b 7.5413(11)
_cell_length_c 11.4499(17)
_cell_measurement_reflns_used 52
_cell_measurement_temperature 298.0(10)
_cell_measurement_theta_max 13.61
_cell_measurement_theta_min 4.68
_cell_volume 501.15(12)
_computing_cell_refinement 'XSCANS (Siemens, 1996)'
_computing_data_collection 'XSCANS (Siemens, 1996)'
_computing_data_reduction 'XSCANS (Siemens, 1996)'
_computing_molecular_graphics 'Mercury (Macrae <i>et al.</i>,  2006)'
_computing_publication_material 'SHELXL97 (Sheldrick, 2008)'
_computing_structure_refinement 'SHELXL97 (Sheldrick, 2008)'
_computing_structure_solution 'SHELXS97 (Sheldrick, 2008)'
_diffrn_ambient_temperature 298.0(10)
_diffrn_measured_fraction_theta_full 0.999
_diffrn_measured_fraction_theta_max 0.999
_diffrn_measurement_device_type 'Bruker P4'
_diffrn_measurement_method 2\q/\w
_diffrn_radiation_monochromator graphite
_diffrn_radiation_source 'fine-focus sealed tube'
_diffrn_radiation_type MoK\a
_diffrn_radiation_wavelength 0.71073
_diffrn_reflns_av_R_equivalents 0.0247
_diffrn_reflns_av_sigmaI/netI 0.0269
_diffrn_reflns_limit_h_max 5
_diffrn_reflns_limit_h_min -7
_diffrn_reflns_limit_k_max 1
_diffrn_reflns_limit_k_min -9
_diffrn_reflns_limit_l_max 14
_diffrn_reflns_limit_l_min -14
_diffrn_reflns_number 2559
_diffrn_reflns_theta_full 27.48
_diffrn_reflns_theta_max 27.48
_diffrn_reflns_theta_min 3.24
_diffrn_standards_decay_% 0.5
_diffrn_standards_interval_count 97
_diffrn_standards_number 3
_exptl_absorpt_coefficient_mu 0.100
_exptl_absorpt_correction_type none
_exptl_crystal_colour colorless
_exptl_crystal_density_diffrn 1.287
_exptl_crystal_density_method 'not measured'
_exptl_crystal_description prism
_exptl_crystal_F_000 204
_exptl_crystal_size_max 0.60
_exptl_crystal_size_mid 0.30
_exptl_crystal_size_min 0.24
_refine_diff_density_max 0.103
_refine_diff_density_min -0.166
_refine_ls_extinction_method none
_refine_ls_goodness_of_fit_ref 1.056
_refine_ls_hydrogen_treatment constr
_refine_ls_matrix_type full
_refine_ls_number_constraints 0
_refine_ls_number_parameters 137
_refine_ls_number_reflns 1233
_refine_ls_number_restraints 2
_refine_ls_restrained_S_all 1.064
_refine_ls_R_factor_all 0.0440
_refine_ls_R_factor_gt 0.0369
_refine_ls_shift/su_max 0.000
_refine_ls_shift/su_mean 0.000
_refine_ls_structure_factor_coef Fsqd
_refine_ls_weighting_details 'calc w=1/[\s^2^(Fo^2^)+(0.0619P)^2^+0.0247P] where P=(Fo^2^+2Fc^2^)/3'
_refine_ls_weighting_scheme calc
_refine_ls_wR_factor_gt 0.1027
_refine_ls_wR_factor_ref 0.1091
_reflns_number_gt 1042
_reflns_number_total 1233
_reflns_threshold_expression I>2\s(I)
_cod_data_source_file bq2136.cif
_cod_data_source_block I
_cod_original_sg_symbol_H-M 'P 21'
_cod_database_code 2222238
_cod_database_fobs_code 2222238

loop_
_symmetry_equiv_pos_as_xyz
'x, y, z'
'-x, y+1/2, -z'

loop_
_atom_site_type_symbol
_atom_site_label
_atom_site_fract_x
_atom_site_fract_y
_atom_site_fract_z
_atom_site_U_iso_or_equiv
_atom_site_adp_type
_atom_site_calc_flag
_atom_site_refinement_flags
_atom_site_occupancy
_atom_site_disorder_assembly
_atom_site_disorder_group
C C1 0.9530(6) 0.3863(7) 0.5802(3) 0.1057(12) Uani d . 1 . .
H H1A 0.9781 0.4877 0.5365 0.127 Uiso calc PR 0.758(10) A 1
H H1B 1.0579 0.3541 0.6411 0.127 Uiso calc PR 0.758(10) A 1
H H1C 0.9365 0.3187 0.6471 0.127 Uiso d PR 0.242(10) A 2
H H1D 1.0856 0.4534 0.5729 0.127 Uiso d PR 0.242(10) A 2
C C21 0.7760(6) 0.2923(6) 0.5569(3) 0.0724(13) Uani d P 0.758(10) A 1
H H21A 0.7563 0.1919 0.6024 0.087 Uiso calc PR 0.758(10) A 1
C C22 0.825(3) 0.388(3) 0.4931(14) 0.136(9) Uani d PD 0.242(10) A 2
H H22A 0.8932 0.4395 0.4302 0.163 Uiso calc PR 0.242(10) A 2
C C3 0.5976(6) 0.3307(5) 0.4622(3) 0.0887(9) Uani d D 1 . .
H H3A 0.4484 0.3453 0.4945 0.106 Uiso calc PR 0.758(10) A 1
H H3B 0.6350 0.4391 0.4219 0.106 Uiso calc PR 0.758(10) A 1
H H3C 0.5069 0.4263 0.4262 0.106 Uiso d PR 0.242(10) A 2
H H3D 0.5241 0.2953 0.5324 0.106 Uiso d PR 0.242(10) A 2
O O4 0.5923(3) 0.1818(3) 0.38141(16) 0.0764(5) Uani d . 1 A .
C C5 0.4547(4) 0.2025(3) 0.2869(2) 0.0610(5) Uani d . 1 . .
O O6 0.3334(3) 0.3258(3) 0.26428(16) 0.0802(6) Uani d . 1 A .
O O7 0.4800(3) 0.0608(2) 0.21897(15) 0.0736(5) Uani d . 1 A .
C C8 0.3616(4) 0.0614(3) 0.10692(18) 0.0563(5) Uani d . 1 . .
C C9 0.1521(4) -0.0236(3) 0.0904(2) 0.0613(6) Uani d . 1 A .
H H9A 0.0817 -0.0718 0.1539 0.074 Uiso calc R 1 . .
C C10 0.0481(3) -0.0368(3) -0.01992(19) 0.0569(5) Uani d . 1 . .
H H10A -0.0935 -0.0934 -0.0315 0.068 Uiso calc R 1 A .
C C11 0.1552(4) 0.0349(3) -0.11458(18) 0.0554(5) Uani d . 1 A .
C C12 0.3637(4) 0.1230(4) -0.0966(2) 0.0628(6) Uani d . 1 . .
H H12A 0.4341 0.1734 -0.1594 0.075 Uiso calc R 1 A .
C C13 0.4666(4) 0.1355(3) 0.0157(2) 0.0625(6) Uani d . 1 A .
H H13A 0.6066 0.1942 0.0286 0.075 Uiso calc R 1 . .
O O14 0.0629(3) 0.0249(3) -0.22658(14) 0.0836(6) Uani d . 1 . .
H H14 -0.0418 -0.0598 -0.2344 0.125 Uiso d R 1 A .

loop_
_atom_site_aniso_label
_atom_site_aniso_U_11
_atom_site_aniso_U_22
_atom_site_aniso_U_33
_atom_site_aniso_U_12
_atom_site_aniso_U_13
_atom_site_aniso_U_23
C1 0.098(2) 0.127(3) 0.090(2) -0.013(2) -0.0110(17) -0.020(2)
C21 0.083(2) 0.079(3) 0.0532(18) -0.0054(19) -0.0087(14) -0.0045(17)
C22 0.23(2) 0.108(13) 0.073(9) -0.074(15) 0.022(11) -0.019(9)
C3 0.0970(19) 0.0839(19) 0.0817(16) 0.0192(17) -0.0228(14) -0.0244(16)
O4 0.0857(11) 0.0696(11) 0.0698(9) 0.0154(9) -0.0273(8) -0.0095(9)
C5 0.0606(11) 0.0567(12) 0.0640(12) 0.0060(10) -0.0101(9) 0.0000(10)
O6 0.0825(11) 0.0763(12) 0.0789(11) 0.0279(10) -0.0197(9) -0.0097(10)
O7 0.0836(10) 0.0574(9) 0.0752(10) 0.0154(9) -0.0315(8) -0.0076(8)
C8 0.0580(11) 0.0486(11) 0.0606(11) 0.0064(10) -0.0114(9) -0.0040(10)
C9 0.0622(12) 0.0593(13) 0.0620(12) -0.0034(10) 0.0017(10) 0.0043(10)
C10 0.0471(10) 0.0536(12) 0.0692(13) -0.0050(9) -0.0031(9) 0.0011(10)
C11 0.0582(10) 0.0476(11) 0.0591(10) -0.0055(10) -0.0061(9) -0.0034(10)
C12 0.0619(12) 0.0590(13) 0.0678(13) -0.0138(11) 0.0067(10) -0.0041(11)
C13 0.0500(11) 0.0548(12) 0.0813(14) -0.0100(10) -0.0071(10) -0.0116(11)
O14 0.0940(12) 0.0949(15) 0.0596(9) -0.0340(12) -0.0141(8) 0.0015(10)

loop_
_atom_type_symbol
_atom_type_description
_atom_type_scat_dispersion_real
_atom_type_scat_dispersion_imag
_atom_type_scat_source
C C 0.0033 0.0016 'International Tables Vol C Tables 4.2.6.8 and 6.1.1.4'
H H 0.0000 0.0000 'International Tables Vol C Tables 4.2.6.8 and 6.1.1.4'
O O 0.0106 0.0060 'International Tables Vol C Tables 4.2.6.8 and 6.1.1.4'

loop_
_geom_angle_atom_site_label_1
_geom_angle_atom_site_label_2
_geom_angle_atom_site_label_3
_geom_angle_site_symmetry_1
_geom_angle_site_symmetry_3
_geom_angle
_geom_angle_publ_flag
H1A C1 H1B . . 120.0 ?
H1C C1 H1D . . 120.0 ?
C21 C1 H1A . . 120.0 ?
C21 C1 H1B . . 120.0 ?
C22 C1 H1C . . 126.5 ?
C22 C1 H1D . . 113.2 ?
C1 C21 C3 . . 124.7(4) ?
C1 C22 C3 . . 136.4(14) ?
C1 C21 H21A . . 117.7 ?
C1 C22 H22A . . 111.8 ?
C3 C21 H21A . . 117.7 ?
C3 C22 H22A . . 111.8 ?
C22 C3 O4 . . 112.2(8) ?
O4 C3 C21 . . 107.5(3) ?
O4 C3 H3A . . 110.2 ?
O4 C3 H3B . . 110.2 ?
C21 C3 H3A . . 110.2 ?
C21 C3 H3B . . 110.2 ?
H3A C3 H3B . . 108.5 ?
C22 C3 H3C . . 110.8 ?
C22 C3 H3D . . 109.2 ?
O4 C3 H3C . . 108.3 ?
O4 C3 H3D . . 108.8 ?
C21 C3 H3C . . 142.5 ?
H3C C3 H3D . . 107.5 ?
C5 O4 C3 . . 114.8(2) ?
O6 C5 O4 . . 126.6(2) ?
O6 C5 O7 . . 125.9(2) ?
O4 C5 O7 . . 107.52(19) ?
C5 O7 C8 . . 117.36(17) ?
C13 C8 C9 . . 121.3(2) ?
C13 C8 O7 . . 118.65(19) ?
C9 C8 O7 . . 119.9(2) ?
C10 C9 C8 . . 119.7(2) ?
C10 C9 H9A . . 120.1 ?
C8 C9 H9A . . 120.1 ?
C9 C10 C11 . . 119.77(19) ?
C9 C10 H10A . . 120.1 ?
C11 C10 H10A . . 120.1 ?
O14 C11 C12 . . 117.2(2) ?
O14 C11 C10 . . 122.85(18) ?
C12 C11 C10 . . 119.95(19) ?
C11 C12 C13 . . 119.6(2) ?
C11 C12 H12A . . 120.2 ?
C13 C12 H12A . . 120.2 ?
C8 C13 C12 . . 119.64(19) ?
C8 C13 H13A . . 120.2 ?
C12 C13 H13A . . 120.2 ?
C11 O14 H14 . . 111.4 ?

loop_
_geom_bond_atom_site_label_1
_geom_bond_atom_site_label_2
_geom_bond_site_symmetry_2
_geom_bond_distance
_geom_bond_publ_flag
C1 C22 . 1.208(16) ?
C1 C21 . 1.265(5) ?
C1 H1A . 0.9300 ?
C1 H1B . 0.9300 ?
C1 H1C . 0.9300 ?
C1 H1D . 0.9300 ?
C21 C3 . 1.482(4) ?
C21 H21A . 0.9300 ?
C22 C3 . 1.414(13) ?
C22 H22A . 0.9300 ?
C3 O4 . 1.454(4) ?
C3 H3A . 0.9700 ?
C3 H3B . 0.9700 ?
C3 H3C . 0.9700 ?
C3 H3D . 0.9700 ?
O4 C5 . 1.315(3) ?
C5 O6 . 1.186(3) ?
C5 O7 . 1.335(3) ?
O7 C8 . 1.418(2) ?
C8 C13 . 1.362(4) ?
C8 C9 . 1.379(3) ?
C9 C10 . 1.371(3) ?
C9 H9A . 0.9300 ?
C10 C11 . 1.392(3) ?
C10 H10A . 0.9300 ?
C11 O14 . 1.362(2) ?
C11 C12 . 1.387(3) ?
C12 C13 . 1.388(3) ?
C12 H12A . 0.9300 ?
C13 H13A . 0.9300 ?
O14 H14 . 0.8830 ?

loop_
_geom_hbond_atom_site_label_D
_geom_hbond_atom_site_label_H
_geom_hbond_atom_site_label_A
_geom_hbond_site_symmetry_A
_geom_hbond_distance_DH
_geom_hbond_distance_HA
_geom_hbond_distance_DA
_geom_hbond_angle_DHA
_geom_hbond_publ_flag
O14 H14 O6 2_545 0.88 1.91 2.762(2) 160.3 yes
C10 H10A Cg 2_545 0.93 2.90 3.612(2) 135 yes
C13 H13A Cg 2_655 0.93 2.81 3.513(3) 133 yes

loop_
_geom_torsion_atom_site_label_1
_geom_torsion_atom_site_label_2
_geom_torsion_atom_site_label_3
_geom_torsion_atom_site_label_4
_geom_torsion_site_symmetry_1
_geom_torsion_site_symmetry_2
_geom_torsion_site_symmetry_3
_geom_torsion_site_symmetry_4
_geom_torsion
_geom_torsion_publ_flag
C22 C1 C21 C3 . . . . -15.6(12) ?
C21 C1 C22 C3 . . . . 19.6(16) ?
C1 C22 C3 O4 . . . . -111(2) ?
C1 C22 C3 C21 . . . . -19.0(16) ?
C1 C21 C3 C22 . . . . 15.1(11) ?
C1 C21 C3 O4 . . . . 119.1(4) ?
C22 C3 O4 C5 . . . . -128.5(9) ?
C21 C3 O4 C5 . . . . -174.7(3) ?
C3 O4 C5 O6 . . . . -2.4(4) ?
C3 O4 C5 O7 . . . . 176.2(3) ?
O6 C5 O7 C8 . . . . 3.8(4) ?
O4 C5 O7 C8 . . . . -174.8(2) ?
C5 O7 C8 C13 . . . . 87.7(3) ?
C5 O7 C8 C9 . . . . -97.1(3) ?
C13 C8 C9 C10 . . . . 1.0(4) ?
O7 C8 C9 C10 . . . . -174.1(2) ?
C8 C9 C10 C11 . . . . 0.3(3) ?
C9 C10 C11 O14 . . . . 179.3(2) ?
C9 C10 C11 C12 . . . . -1.6(3) ?
O14 C11 C12 C13 . . . . -179.3(2) ?
C10 C11 C12 C13 . . . . 1.5(4) ?
C9 C8 C13 C12 . . . . -1.1(4) ?
O7 C8 C13 C12 . . . . 174.0(2) ?
C11 C12 C13 C8 . . . . -0.1(4) ?
